data_7062024
loop_
_publ_author_name
'Zorina-Tikhonova, Ekaterina N.'
'Matyukhina, Anna K.'
'Chistyakov, Aleksandr S.'
'Vologzhanina, Anna V.'
'Korlyukov, Alexander A.'
'Gogoleva, Natalia V.'
'Novikova, Veronika A.'
'Belova, Ekaterina V.'
'Ugolkova, Elena A.'
'Starikova, Alyona A.'
'Korchagin, Denis V.'
'Babeshkin, Konstantin A.'
'Efimov, Nikolay N.'
'Kiskin, Mikhail A.'
'Eremenko, Igor L.'

_publ_section_title
;
 Synthesis, structure, magnetic properties and thermal behaviour of
 Ba--MII (MII = Mn, Co, Cu, and Zn) allylmalonates
;
_journal_issue 44
_journal_name_full 'New Journal of Chemistry'
_journal_page_first 21245
_journal_page_last 21256
_journal_paper_doi 10.1039/D2NJ03751C
_journal_volume 46
_journal_year 2022
_chemical_formula_moiety '0.08(C144 H216 Ba12 Cu12 O132)'
_chemical_formula_sum 'C12 H18 Ba Cu O11'
_chemical_formula_weight 539.14
_space_group_crystal_system monoclinic
_space_group_IT_number 14
_space_group_name_Hall '-P 2ybc'
_space_group_name_H-M_alt 'P 1 21/c 1'
_atom_sites_solution_hydrogens mixed
_audit_creation_date 2021-08-31
_audit_creation_method
;
Olex2 1.2
(compiled 2018.05.29 svn.r3508 for OlexSys, GUI svn.r5506)
;
_audit_update_record
;
2022-04-20 deposited with the CCDC.	2022-09-29 downloaded from the CCDC.
;
_cell_angle_alpha 90
_cell_angle_beta 99.921(4)
_cell_angle_gamma 90
_cell_formula_units_Z 12
_cell_length_a 12.313(2)
_cell_length_b 24.650(4)
_cell_length_c 17.294(3)
_cell_measurement_reflns_used 9968
_cell_measurement_temperature 120(2)
_cell_measurement_theta_max 30.32
_cell_measurement_theta_min 2.37
_cell_volume 5170.5(15)
_computing_molecular_graphics 'Olex2 (Dolomanov et al., 2009)'
_computing_publication_material 'Olex2 (Dolomanov et al., 2009)'
_computing_structure_refinement 'ShelXL (Sheldrick, 2015)'
_diffrn_ambient_temperature 120.0
_diffrn_measured_fraction_theta_full 0.997
_diffrn_measured_fraction_theta_max 0.981
_diffrn_measurement_device_type 'Bruker APEX-II CCD'
_diffrn_measurement_method '\f and \w scans'
_diffrn_radiation_type MoK\a
_diffrn_radiation_wavelength 0.71073
_diffrn_reflns_av_R_equivalents 0.1027
_diffrn_reflns_av_unetI/netI 0.0902
_diffrn_reflns_Laue_measured_fraction_full 0.997
_diffrn_reflns_Laue_measured_fraction_max 0.981
_diffrn_reflns_limit_h_max 17
_diffrn_reflns_limit_h_min -17
_diffrn_reflns_limit_k_max 35
_diffrn_reflns_limit_k_min -34
_diffrn_reflns_limit_l_max 24
_diffrn_reflns_limit_l_min -24
_diffrn_reflns_number 66003
_diffrn_reflns_point_group_measured_fraction_full 0.997
_diffrn_reflns_point_group_measured_fraction_max 0.981
_diffrn_reflns_theta_full 25.242
_diffrn_reflns_theta_max 30.786
_diffrn_reflns_theta_min 1.453
_exptl_absorpt_coefficient_mu 3.559
_exptl_absorpt_correction_T_max 0.3368
_exptl_absorpt_correction_T_min 0.2002
_exptl_absorpt_correction_type multi-scan
_exptl_absorpt_process_details
;
SADABS-2014/5 (Bruker,2014/5) was used for absorption correction.
wR2(int) was 0.1519 before and 0.0880 after correction.
The Ratio of minimum to maximum transmission is 0.5944.
The \l/2 correction factor is 0.00150.
;
_exptl_crystal_colour blue
_exptl_crystal_colour_primary blue
_exptl_crystal_density_diffrn 2.078
_exptl_crystal_description prism
_exptl_crystal_F_000 3156
_refine_diff_density_max 5.842
_refine_diff_density_min -4.011
_refine_diff_density_rms 0.346
_refine_ls_extinction_method none
_refine_ls_goodness_of_fit_ref 1.065
_refine_ls_hydrogen_treatment constr
_refine_ls_matrix_type full
_refine_ls_number_parameters 671
_refine_ls_number_reflns 15863
_refine_ls_number_restraints 20
_refine_ls_restrained_S_all 1.066
_refine_ls_R_factor_all 0.1041
_refine_ls_R_factor_gt 0.0769
_refine_ls_shift/su_max 0.001
_refine_ls_shift/su_mean 0.000
_refine_ls_structure_factor_coef Fsqd
_refine_ls_weighting_details 'w=1/[\s^2^(Fo^2^)+(0.0978P)^2^+60.0049P] where P=(Fo^2^+2Fc^2^)/3'
_refine_ls_weighting_scheme calc
_refine_ls_wR_factor_gt 0.1871
_refine_ls_wR_factor_ref 0.2063
_reflns_Friedel_coverage 0.000
_reflns_number_gt 11864
_reflns_number_total 15863
_reflns_threshold_expression 'I > 2\s(I)'
_cod_data_source_file d2nj03751c2.cif
_cod_data_source_block 1
_cod_depositor_comments 'Adding full bibliography for 7062021--7062024.cif.'
_cod_original_cell_volume 5170.5(16)
_cod_database_code 7062024
_shelx_shelxl_version_number 2014/7
_shelx_space_group_comment
;
The symmetry employed for this shelxl refinement is uniquely defined
by the following loop, which should always be used as a source of
symmetry information in preference to the above space-group names.
They are only intended as comments.
;
_olex2_refinement_description
;
1. Restrained distances
 C11-C10 = C11A-C10
 1.5 with sigma of 0.02
 C12-C11 = C12A-C11A
 1.35 with sigma of 0.02
 C8-C10A = C8-C10
 1.5 with sigma of 0.02
 C11-C10 = C11A-C10A
 1.5 with sigma of 0.02
2. Uiso/Uaniso restraints and constraints
Uanis(O5) \\sim Ueq: with sigma of 0.005 and sigma for terminal atoms of 0.005
Uanis(O19) \\sim Ueq: with sigma of 0.005 and sigma for terminal atoms of 0.005
Uiso(C12) = Uiso(C12A)
Uiso(C11A) = Uiso(C11)
Uiso(C10) = Uiso(C10A)
3. Others
 Fixed Sof: C10(0.5) H10A(0.5) H10B(0.5) C11(0.5) H11(0.5) C12(0.5) H12A(0.5)
 H12B(0.5) C11A(0.5) H11A(0.5) C12A(0.5) H12C(0.5) H12D(0.5) C10A(0.5)
 H10C(0.5) H10D(0.5)
4.a Riding coordinates:
 O26(H26A,H26B), O27(H27A,H27B), O28(H28A,H28B), O29(H29A,H29B), O30(H30A,
 H30B), O31(H31A,H31B), O32(H32A,H32B), O33(H33A,H33B)
4.b Rotating group:
 O25(H25A,H25B)
4.c Ternary CH refined with riding coordinates:
 C2(H2), C8(H8), C14(H14), C20(H20), C26(H26), C32(H32)
4.d Secondary CH2 refined with riding coordinates:
 C4(H4A,H4B), C10(H10A,H10B), C16(H16A,H16B), C22(H22A,H22B), C28(H28C,H28D),
 C34(H34A,H34B), C10A(H10C,H10D)
4.e Aromatic/amide H refined with riding coordinates:
 C5(H5), C11(H11), C17(H17), C23(H23), C29(H29), C35(H35), C11A(H11A)
4.f X=CH2 refined with riding coordinates:
 C6(H6A,H6B), C12(H12A,H12B), C18(H18A,H18B), C24(H24A,H24B), C30(H30C,H30D),
 C36(H36A,H36B), C12A(H12C,H12D)
;
_olex2_submission_special_instructions 'No special instructions were received'

loop_
_space_group_symop_operation_xyz
'x, y, z'
'-x, y+1/2, -z+1/2'
'-x, -y, -z'
'x, -y-1/2, z-1/2'

loop_
_atom_site_label
_atom_site_type_symbol
_atom_site_fract_x
_atom_site_fract_y
_atom_site_fract_z
_atom_site_U_iso_or_equiv
_atom_site_adp_type
_atom_site_occupancy
_atom_site_site_symmetry_order
_atom_site_calc_flag
_atom_site_refinement_flags_posn
_atom_site_refinement_flags_adp
_atom_site_refinement_flags_occupancy
_atom_site_disorder_assembly
_atom_site_disorder_group
Ba1 Ba 0.79196(3) 0.32045(2) 0.41396(3) 0.01169(11) Uani 1 1 d . . . . .
Ba2 Ba 0.49183(3) 0.33029(2) 0.52974(3) 0.01099(10) Uani 1 1 d . . . . .
Ba3 Ba 0.13303(3) 0.29730(2) 0.48678(3) 0.01243(11) Uani 1 1 d . . . . .
Cu1 Cu 1.24507(8) 0.47227(4) 0.43717(6) 0.0158(2) Uani 1 1 d . . . . .
Cu2 Cu 0.56548(8) 0.22070(4) 0.67458(6) 0.01366(19) Uani 1 1 d . . . . .
Cu3 Cu 0.13480(8) 0.20656(4) 0.25821(6) 0.01328(19) Uani 1 1 d . . . . .
O1 O 1.5195(5) 0.3953(3) 0.4009(4) 0.0195(12) Uani 1 1 d . . . . .
O2 O 1.3626(5) 0.4197(2) 0.4344(4) 0.0176(11) Uani 1 1 d . . . . .
O3 O 1.4978(5) 0.5683(2) 0.4041(4) 0.0197(12) Uani 1 1 d . . . . .
O4 O 1.3472(5) 0.5320(2) 0.4357(4) 0.0204(12) Uani 1 1 d . . . . .
O5 O 1.1449(5) 0.4116(2) 0.4242(4) 0.0177(11) Uani 1 1 d . U . . .
O6 O 0.9836(5) 0.3722(3) 0.3966(4) 0.0217(13) Uani 1 1 d . . . . .
O7 O 1.1293(5) 0.5253(3) 0.4323(4) 0.0261(14) Uani 1 1 d . . . . .
O8 O 0.9587(5) 0.5541(2) 0.4235(4) 0.0236(13) Uani 1 1 d . . . . .
O9 O 0.6423(4) 0.2437(2) 0.5894(3) 0.0149(11) Uani 1 1 d . . . . .
O10 O 0.7913(4) 0.2441(2) 0.5327(3) 0.0152(11) Uani 1 1 d . . . . .
O11 O 0.6995(4) 0.2018(2) 0.7452(3) 0.0155(11) Uani 1 1 d . . . . .
O12 O 0.8794(5) 0.1897(3) 0.7641(4) 0.0192(12) Uani 1 1 d . . . . .
O13 O 0.4765(5) 0.1891(3) 0.7464(3) 0.0171(11) Uani 1 1 d . . . . .
O14 O 0.3141(5) 0.1574(3) 0.7654(4) 0.0192(12) Uani 1 1 d . . . . .
O15 O 0.4337(5) 0.2372(2) 0.6002(4) 0.0176(12) Uani 1 1 d . . . . .
O16 O 0.2699(5) 0.2159(3) 0.5354(4) 0.0213(13) Uani 1 1 d . . . . .
O17 O 0.1872(4) 0.1907(2) 0.1610(3) 0.0148(11) Uani 1 1 d . . . . .
O18 O 0.3018(4) 0.1506(2) 0.0935(3) 0.0145(11) Uani 1 1 d . . . . .
O19 O 0.2852(4) 0.2056(2) 0.3169(3) 0.0149(11) Uani 1 1 d . U . . .
O20 O 0.4620(4) 0.1847(2) 0.3257(3) 0.0154(11) Uani 1 1 d . . . . .
O21 O 0.0832(5) 0.2240(3) 0.3553(3) 0.0179(12) Uani 1 1 d . . . . .
O22 O -0.0589(4) 0.2439(2) 0.4106(3) 0.0137(10) Uani 1 1 d . . . . .
O23 O -0.0133(5) 0.1890(3) 0.2029(3) 0.0178(12) Uani 1 1 d . . . . .
O24 O -0.1904(5) 0.1717(3) 0.1953(4) 0.0196(12) Uani 1 1 d . . . . .
O25 O 1.2597(5) 0.4700(2) 0.5710(4) 0.0204(12) Uani 1 1 d . . . . .
H25A H 1.3096 0.4454 0.5924 0.031 Uiso 1 1 d GR . . . .
H25B H 1.1970 0.4579 0.5845 0.031 Uiso 1 1 d GR . . . .
O26 O 0.9583(4) 0.3425(2) 0.5476(3) 0.0131(10) Uani 1 1 d . . . . .
H26A H 0.9839 0.3744 0.5564 0.020 Uiso 1 1 d R . . . .
H26B H 0.9670 0.3328 0.5954 0.020 Uiso 1 1 d R . . . .
O27 O 0.7152(5) 0.4217(3) 0.3665(4) 0.0247(14) Uani 1 1 d . . . . .
H27A H 0.6527 0.4132 0.3775 0.037 Uiso 1 1 d R . . . .
H27B H 0.7228 0.4537 0.3848 0.037 Uiso 1 1 d R . . . .
O28 O 0.7098(4) 0.3626(2) 0.5428(3) 0.0141(11) Uani 1 1 d . . . . .
H28A H 0.6920 0.3954 0.5494 0.021 Uiso 1 1 d R . . . .
H28B H 0.7397 0.3523 0.5884 0.021 Uiso 1 1 d R . . . .
O29 O 0.5714(5) 0.2791(3) 0.3973(3) 0.0187(12) Uani 1 1 d . . . . .
H29A H 0.5564 0.3127 0.3985 0.028 Uiso 1 1 d R . . . .
H29B H 0.6042 0.2840 0.3584 0.028 Uiso 1 1 d R . . . .
O30 O 0.5823(5) 0.3121(2) 0.7025(3) 0.0174(11) Uani 1 1 d . . . . .
H30A H 0.5558 0.3143 0.7446 0.026 Uiso 1 1 d R . . . .
H30B H 0.6511 0.3176 0.7060 0.026 Uiso 1 1 d R . . . .
O31 O 0.0268(5) 0.2203(2) 0.5641(4) 0.0181(12) Uani 1 1 d . . . . .
H31A H -0.0418 0.2272 0.5549 0.027 Uiso 1 1 d R . . . .
H31B H 0.0492 0.2149 0.6128 0.027 Uiso 1 1 d R . . . .
O32 O 0.1011(5) 0.2970(2) 0.2270(4) 0.0182(12) Uani 1 1 d . . . . .
H32A H 0.0453 0.3078 0.2457 0.027 Uiso 1 1 d R . . . .
H32B H 0.1563 0.3163 0.2464 0.027 Uiso 1 1 d R . . . .
O33 O 0.3177(4) 0.2964(2) 0.4107(3) 0.0158(11) Uani 1 1 d . . . . .
H33A H 0.3310 0.3284 0.4284 0.024 Uiso 1 1 d R . . . .
H33B H 0.3136 0.3032 0.3621 0.024 Uiso 1 1 d R . . . .
C1 C 1.4435(6) 0.4285(3) 0.3989(4) 0.0129(14) Uani 1 1 d . . . . .
C2 C 1.4497(9) 0.4808(4) 0.3538(5) 0.0240(18) Uani 1 1 d . . . . .
H2 H 1.5252 0.4834 0.3402 0.029 Uiso 1 1 calc R . . . .
C3 C 1.4317(7) 0.5309(3) 0.4012(5) 0.0176(15) Uani 1 1 d . . . . .
C4 C 1.3680(11) 0.4793(5) 0.2782(6) 0.040(3) Uani 1 1 d . . . . .
H4A H 1.3827 0.4468 0.2480 0.048 Uiso 1 1 calc R . . . .
H4B H 1.2928 0.4757 0.2906 0.048 Uiso 1 1 calc R . . . .
C5 C 1.3717(14) 0.5282(6) 0.2283(8) 0.055(4) Uani 1 1 d . . . . .
H5 H 1.4313 0.5308 0.2001 0.066 Uiso 1 1 calc R . . . .
C6 C 1.3057(15) 0.5652(6) 0.2202(9) 0.066(5) Uani 1 1 d . . . . .
H6A H 1.2447 0.5644 0.2472 0.080 Uiso 1 1 calc R . . . .
H6B H 1.3149 0.5949 0.1869 0.080 Uiso 1 1 calc R . . . .
C7 C 1.0402(7) 0.4135(3) 0.4012(5) 0.0171(15) Uani 1 1 d . . . . .
C8 C 0.9822(9) 0.4664(4) 0.3782(7) 0.041(3) Uani 1 1 d D . . . .
H8 H 0.9013 0.4633 0.3781 0.049 Uiso 1 1 calc R . . A 2
C9 C 1.0270(6) 0.5183(3) 0.4149(5) 0.0152(14) Uani 1 1 d . . . . .
C10 C 0.9279(16) 0.4653(10) 0.2954(9) 0.039(4) Uiso 0.5 1 d D . P B 1
H10A H 0.8709 0.4939 0.2845 0.047 Uiso 0.5 1 calc R . P B 1
H10B H 0.8934 0.4295 0.2812 0.047 Uiso 0.5 1 calc R . P B 1
C11 C 1.0204(17) 0.4756(9) 0.2521(12) 0.037(3) Uiso 0.5 1 d D . P B 1
H11 H 1.0674 0.5062 0.2633 0.044 Uiso 0.5 1 calc R . P B 1
C12 C 1.034(3) 0.4400(13) 0.1974(18) 0.060(6) Uiso 0.5 1 d D . P B 1
H12A H 0.9854 0.4097 0.1875 0.072 Uiso 0.5 1 calc R . P B 1
H12B H 1.0914 0.4446 0.1680 0.072 Uiso 0.5 1 calc R . P B 1
C13 C 0.7367(6) 0.2257(3) 0.5811(4) 0.0125(14) Uani 1 1 d . . . . .
C14 C 0.7829(7) 0.1782(3) 0.6326(5) 0.0152(15) Uani 1 1 d . . . . .
H14 H 0.8588 0.1702 0.6225 0.018 Uiso 1 1 calc R . . . .
C15 C 0.7901(6) 0.1911(3) 0.7186(5) 0.0138(14) Uani 1 1 d . . . . .
C16 C 0.7098(8) 0.1270(4) 0.6111(5) 0.0217(17) Uani 1 1 d . . . . .
H16A H 0.7463 0.0952 0.6395 0.026 Uiso 1 1 calc R . . . .
H16B H 0.6380 0.1323 0.6285 0.026 Uiso 1 1 calc R . . . .
C17 C 0.6907(9) 0.1158(4) 0.5260(6) 0.029(2) Uani 1 1 d . . . . .
H17 H 0.7527 0.1083 0.5019 0.035 Uiso 1 1 calc R . . . .
C18 C 0.5917(12) 0.1159(6) 0.4815(8) 0.054(4) Uani 1 1 d . . . . .
H18A H 0.5282 0.1233 0.5041 0.065 Uiso 1 1 calc R . . . .
H18B H 0.5841 0.1084 0.4269 0.065 Uiso 1 1 calc R . . . .
C19 C 0.3814(6) 0.1680(3) 0.7214(5) 0.0140(14) Uani 1 1 d . . . . .
C20 C 0.3557(8) 0.1538(4) 0.6351(5) 0.0233(18) Uani 1 1 d . . . . .
H20 H 0.4210 0.1332 0.6236 0.028 Uiso 1 1 calc R . . . .
C21 C 0.3499(7) 0.2057(3) 0.5860(5) 0.0164(15) Uani 1 1 d . . . . .
C22 C 0.2573(9) 0.1170(5) 0.6115(7) 0.033(2) Uani 1 1 d . . . . .
H22A H 0.2568 0.0891 0.6526 0.040 Uiso 1 1 calc R . . . .
H22B H 0.1889 0.1386 0.6081 0.040 Uiso 1 1 calc R . . . .
C23 C 0.2578(12) 0.0893(5) 0.5339(7) 0.046(3) Uani 1 1 d . . . . .
H23 H 0.2480 0.1114 0.4883 0.055 Uiso 1 1 calc R . . . .
C24 C 0.2704(12) 0.0380(5) 0.5246(8) 0.050(3) Uani 1 1 d . . . . .
H24A H 0.2805 0.0145 0.5688 0.060 Uiso 1 1 calc R . . . .
H24B H 0.2697 0.0236 0.4735 0.060 Uiso 1 1 calc R . . . .
C25 C 0.2714(6) 0.1610(3) 0.1571(4) 0.0109(13) Uani 1 1 d . . . . .
C26 C 0.3356(6) 0.1362(3) 0.2325(5) 0.0157(15) Uani 1 1 d . . . . .
H26 H 0.4057 0.1205 0.2205 0.019 Uiso 1 1 calc R . . . .
C27 C 0.3646(6) 0.1783(3) 0.2963(5) 0.0145(14) Uani 1 1 d . . . . .
C28 C 0.2671(8) 0.0903(4) 0.2583(5) 0.0219(17) Uani 1 1 d . . . . .
H28C H 0.1980 0.1053 0.2714 0.026 Uiso 1 1 calc R . . . .
H28D H 0.2471 0.0645 0.2143 0.026 Uiso 1 1 calc R . . . .
C29 C 0.3275(11) 0.0606(5) 0.3278(7) 0.039(3) Uani 1 1 d . . . . .
H29 H 0.3472 0.0802 0.3754 0.047 Uiso 1 1 calc R . . . .
C30 C 0.3563(12) 0.0074(5) 0.3275(9) 0.053(4) Uani 1 1 d . . . . .
H30C H 0.3379 -0.0134 0.2809 0.063 Uiso 1 1 calc R . . . .
H30D H 0.3948 -0.0090 0.3740 0.063 Uiso 1 1 calc R . . . .
C31 C -0.0154(6) 0.2155(3) 0.3648(5) 0.0147(14) Uani 1 1 d . . . . .
C32 C -0.0820(7) 0.1698(3) 0.3223(5) 0.0187(16) Uani 1 1 d . . . . .
H32 H -0.1563 0.1699 0.3382 0.022 Uiso 1 1 calc R . . . .
C33 C -0.0979(6) 0.1774(3) 0.2341(5) 0.0142(14) Uani 1 1 d . . . . .
C34 C -0.0271(9) 0.1162(4) 0.3468(7) 0.032(2) Uani 1 1 d . . . . .
H34A H -0.0696 0.0868 0.3166 0.039 Uiso 1 1 calc R . . . .
H34B H 0.0478 0.1162 0.3332 0.039 Uiso 1 1 calc R . . . .
C35 C -0.0183(11) 0.1045(5) 0.4319(7) 0.040(3) Uani 1 1 d . . . . .
H35 H 0.0197 0.1297 0.4685 0.048 Uiso 1 1 calc R . . . .
C36 C -0.0604(12) 0.0612(6) 0.4585(9) 0.052(4) Uani 1 1 d . . . . .
H36A H -0.0986 0.0355 0.4229 0.063 Uiso 1 1 calc R . . . .
H36B H -0.0527 0.0554 0.5135 0.063 Uiso 1 1 calc R . . . .
C11A C 0.9759(19) 0.4394(9) 0.2305(11) 0.037(3) Uiso 0.5 1 d D . P B 2
H11A H 0.9113 0.4187 0.2324 0.044 Uiso 0.5 1 calc R . P B 2
C12A C 1.030(3) 0.4284(15) 0.1732(17) 0.060(6) Uiso 0.5 1 d D . P B 2
H12C H 1.0951 0.4480 0.1688 0.072 Uiso 0.5 1 calc R . P B 2
H12D H 1.0040 0.4008 0.1362 0.072 Uiso 0.5 1 calc R . P B 2
C10A C 1.006(2) 0.4813(9) 0.2928(10) 0.039(4) Uiso 0.5 1 d D . P B 2
H10C H 0.9660 0.5151 0.2754 0.047 Uiso 0.5 1 calc R . P B 2
H10D H 1.0860 0.4891 0.2973 0.047 Uiso 0.5 1 calc R . P B 2

loop_
_atom_site_aniso_label
_atom_site_aniso_U_11
_atom_site_aniso_U_22
_atom_site_aniso_U_33
_atom_site_aniso_U_23
_atom_site_aniso_U_13
_atom_site_aniso_U_12
Ba1 0.00302(18) 0.0147(2) 0.0180(2) -0.00033(15) 0.00382(15) 0.00005(15)
Ba2 0.00271(18) 0.0128(2) 0.0182(2) 0.00072(15) 0.00392(14) -0.00060(14)
Ba3 0.00225(18) 0.0167(2) 0.0188(2) -0.00078(16) 0.00294(15) -0.00041(15)
Cu1 0.0044(4) 0.0112(4) 0.0324(5) 0.0002(4) 0.0044(4) -0.0009(3)
Cu2 0.0041(4) 0.0175(5) 0.0202(5) 0.0044(3) 0.0042(3) 0.0012(3)
Cu3 0.0032(4) 0.0197(5) 0.0176(4) -0.0034(3) 0.0037(3) 0.0012(3)
O1 0.010(3) 0.020(3) 0.029(3) -0.001(2) 0.007(2) -0.004(2)
O2 0.010(3) 0.017(3) 0.025(3) 0.000(2) 0.001(2) 0.000(2)
O3 0.013(3) 0.013(3) 0.034(3) 0.000(2) 0.007(2) -0.005(2)
O4 0.009(3) 0.012(3) 0.043(4) -0.003(2) 0.010(2) -0.004(2)
O5 0.007(2) 0.013(2) 0.032(3) 0.000(2) 0.001(2) -0.0049(19)
O6 0.011(3) 0.028(3) 0.027(3) -0.002(2) 0.005(2) -0.009(2)
O7 0.008(3) 0.017(3) 0.054(4) 0.002(3) 0.006(3) -0.001(2)
O8 0.011(3) 0.014(3) 0.047(4) 0.002(3) 0.008(3) 0.001(2)
O9 0.004(2) 0.020(3) 0.022(3) 0.002(2) 0.006(2) -0.001(2)
O10 0.007(2) 0.018(3) 0.023(3) 0.004(2) 0.008(2) 0.003(2)
O11 0.005(2) 0.024(3) 0.018(3) 0.005(2) 0.003(2) 0.004(2)
O12 0.006(2) 0.028(3) 0.022(3) 0.003(2) -0.002(2) 0.002(2)
O13 0.006(2) 0.030(3) 0.015(3) 0.000(2) 0.001(2) -0.004(2)
O14 0.010(3) 0.021(3) 0.029(3) 0.003(2) 0.011(2) 0.000(2)
O15 0.005(2) 0.017(3) 0.031(3) 0.010(2) 0.003(2) -0.002(2)
O16 0.009(3) 0.022(3) 0.032(3) 0.001(2) 0.000(2) 0.002(2)
O17 0.006(2) 0.019(3) 0.020(3) 0.005(2) 0.004(2) 0.005(2)
O18 0.007(2) 0.018(3) 0.021(3) -0.002(2) 0.007(2) 0.000(2)
O19 0.004(2) 0.020(3) 0.020(2) -0.0037(19) 0.0022(18) 0.0010(19)
O20 0.003(2) 0.019(3) 0.023(3) -0.002(2) 0.001(2) 0.003(2)
O21 0.004(2) 0.032(3) 0.018(3) -0.004(2) 0.004(2) -0.001(2)
O22 0.005(2) 0.017(3) 0.019(3) 0.001(2) 0.004(2) 0.004(2)
O23 0.005(2) 0.031(3) 0.019(3) -0.001(2) 0.005(2) -0.003(2)
O24 0.005(2) 0.030(3) 0.024(3) -0.007(2) 0.000(2) -0.001(2)
O25 0.014(3) 0.018(3) 0.030(3) 0.003(2) 0.007(2) 0.005(2)
O26 0.005(2) 0.015(3) 0.020(3) -0.003(2) 0.003(2) 0.000(2)
O27 0.007(3) 0.019(3) 0.050(4) -0.001(3) 0.011(3) -0.002(2)
O28 0.008(2) 0.013(3) 0.021(3) 0.001(2) 0.002(2) 0.002(2)
O29 0.011(3) 0.024(3) 0.022(3) -0.001(2) 0.005(2) 0.004(2)
O30 0.008(3) 0.024(3) 0.022(3) 0.000(2) 0.007(2) -0.001(2)
O31 0.009(3) 0.022(3) 0.023(3) 0.007(2) 0.003(2) 0.003(2)
O32 0.006(2) 0.020(3) 0.029(3) -0.002(2) 0.005(2) 0.003(2)
O33 0.006(2) 0.021(3) 0.020(3) -0.004(2) 0.002(2) -0.005(2)
C1 0.011(3) 0.011(3) 0.018(3) -0.004(3) 0.004(3) -0.004(3)
C2 0.033(5) 0.019(4) 0.022(4) 0.003(3) 0.010(4) -0.002(4)
C3 0.015(4) 0.014(4) 0.024(4) -0.001(3) 0.003(3) -0.001(3)
C4 0.054(8) 0.034(6) 0.029(5) 0.000(4) 0.002(5) -0.005(5)
C5 0.073(10) 0.044(8) 0.040(7) 0.014(6) -0.015(7) -0.004(7)
C6 0.082(12) 0.043(8) 0.066(10) 0.013(7) -0.008(8) -0.007(8)
C7 0.010(3) 0.016(4) 0.027(4) 0.000(3) 0.005(3) 0.003(3)
C8 0.021(5) 0.028(5) 0.065(8) -0.019(5) -0.017(5) 0.010(4)
C9 0.009(3) 0.010(3) 0.027(4) 0.002(3) 0.004(3) -0.003(3)
C13 0.004(3) 0.015(4) 0.019(3) 0.003(3) 0.002(3) -0.003(3)
C14 0.009(3) 0.023(4) 0.015(3) 0.002(3) 0.004(3) 0.000(3)
C15 0.006(3) 0.013(3) 0.023(4) 0.004(3) 0.003(3) 0.003(3)
C16 0.017(4) 0.018(4) 0.028(4) -0.001(3) -0.001(3) 0.000(3)
C17 0.033(5) 0.023(5) 0.030(5) -0.010(4) 0.001(4) 0.002(4)
C18 0.050(8) 0.062(9) 0.042(7) -0.012(6) -0.014(6) -0.005(7)
C19 0.008(3) 0.012(3) 0.021(4) 0.003(3) 0.002(3) 0.001(3)
C20 0.023(4) 0.028(5) 0.019(4) 0.002(3) 0.002(3) -0.005(4)
C21 0.014(4) 0.017(4) 0.019(4) 0.000(3) 0.005(3) 0.000(3)
C22 0.025(5) 0.033(6) 0.041(6) 0.007(4) 0.003(4) -0.005(4)
C23 0.073(10) 0.036(6) 0.028(5) -0.004(4) 0.004(5) -0.019(6)
C24 0.064(9) 0.039(7) 0.045(7) -0.012(5) 0.003(6) -0.004(6)
C25 0.003(3) 0.019(4) 0.011(3) -0.001(3) 0.003(2) -0.003(3)
C26 0.008(3) 0.016(4) 0.024(4) -0.001(3) 0.003(3) 0.004(3)
C27 0.008(3) 0.014(4) 0.022(4) 0.002(3) 0.005(3) 0.001(3)
C28 0.022(4) 0.019(4) 0.027(4) 0.003(3) 0.009(3) -0.003(3)
C29 0.052(7) 0.034(6) 0.031(5) 0.009(4) 0.003(5) -0.007(5)
C30 0.057(9) 0.039(7) 0.060(8) 0.023(6) 0.003(7) -0.016(6)
C31 0.008(3) 0.018(4) 0.019(4) 0.000(3) 0.005(3) 0.000(3)
C32 0.018(4) 0.019(4) 0.020(4) -0.003(3) 0.007(3) -0.005(3)
C33 0.006(3) 0.016(4) 0.022(4) -0.001(3) 0.008(3) 0.004(3)
C34 0.022(5) 0.026(5) 0.048(6) -0.002(4) 0.006(4) -0.003(4)
C35 0.044(7) 0.033(6) 0.041(6) 0.004(5) 0.002(5) 0.010(5)
C36 0.054(8) 0.053(8) 0.057(8) 0.025(6) 0.026(7) 0.009(7)

loop_
_atom_type_symbol
_atom_type_description
_atom_type_scat_dispersion_real
_atom_type_scat_dispersion_imag
_atom_type_scat_source
C C 0.0033 0.0016 'International Tables Vol C Tables 4.2.6.8 and 6.1.1.4'
H H 0.0000 0.0000 'International Tables Vol C Tables 4.2.6.8 and 6.1.1.4'
Ba Ba -0.3244 2.2819 'International Tables Vol C Tables 4.2.6.8 and 6.1.1.4'
Cu Cu 0.3201 1.2651 'International Tables Vol C Tables 4.2.6.8 and 6.1.1.4'
O O 0.0106 0.0060 'International Tables Vol C Tables 4.2.6.8 and 6.1.1.4'

loop_
_geom_angle_atom_site_label_1
_geom_angle_atom_site_label_2
_geom_angle_atom_site_label_3
_geom_angle
_geom_angle_site_symmetry_1
_geom_angle_site_symmetry_3
_geom_angle_publ_flag
Ba2 Ba1 H27A 63.2 . . ?
Ba2 Ba1 H29A 32.0 . . ?
Ba2 Ba1 H29B 54.4 . . ?
Ba3 Ba1 Ba2 136.642(17) 1_655 . ?
Ba3 Ba1 H27A 134.7 1_655 . ?
Ba3 Ba1 H29A 163.3 1_655 . ?
Ba3 Ba1 H29B 150.5 1_655 . ?
O6 Ba1 Ba2 144.17(14) . . ?
O6 Ba1 Ba3 42.57(14) . 1_655 ?
O6 Ba1 O10 120.43(18) . . ?
O6 Ba1 O11 99.65(17) . 4_565 ?
O6 Ba1 O12 59.87(17) . 4_565 ?
O6 Ba1 O26 59.41(17) . . ?
O6 Ba1 H27A 95.6 . . ?
O6 Ba1 O28 110.48(18) . . ?
O6 Ba1 O29 166.23(18) . . ?
O6 Ba1 H29A 153.4 . . ?
O6 Ba1 H29B 151.2 . . ?
O6 Ba1 C15 77.76(18) . 4_565 ?
O10 Ba1 Ba2 66.54(11) . . ?
O10 Ba1 Ba3 79.48(11) . 1_655 ?
O10 Ba1 O11 123.08(17) . 4_565 ?
O10 Ba1 O12 129.12(17) . 4_565 ?
O10 Ba1 O26 68.05(17) . . ?
O10 Ba1 H27A 128.6 . . ?
O10 Ba1 O28 67.48(16) . . ?
O10 Ba1 O29 73.21(17) . . ?
O10 Ba1 H29A 83.8 . . ?
O10 Ba1 H29B 85.4 . . ?
O10 Ba1 C15 132.69(18) . 4_565 ?
O11 Ba1 Ba2 103.89(11) 4_565 . ?
O11 Ba1 Ba3 117.30(11) 4_565 1_655 ?
O11 Ba1 H27A 79.5 4_565 . ?
O11 Ba1 H29A 71.9 4_565 . ?
O11 Ba1 H29B 52.5 4_565 . ?
O11 Ba1 C15 22.52(16) 4_565 4_565 ?
O12 Ba1 Ba2 146.87(11) 4_565 . ?
O12 Ba1 Ba3 76.00(11) 4_565 1_655 ?
O12 Ba1 O11 43.22(15) 4_565 4_565 ?
O12 Ba1 H27A 99.6 4_565 . ?
O12 Ba1 H29A 115.0 4_565 . ?
O12 Ba1 H29B 94.8 4_565 . ?
O12 Ba1 C15 21.20(16) 4_565 4_565 ?
O22 Ba1 Ba2 132.48(12) 1_655 . ?
O22 Ba1 Ba3 41.26(12) 1_655 1_655 ?
O22 Ba1 O6 73.48(19) 1_655 . ?
O22 Ba1 O10 67.91(16) 1_655 . ?
O22 Ba1 O11 89.80(16) 1_655 4_565 ?
O22 Ba1 O12 64.20(17) 1_655 4_565 ?
O22 Ba1 O26 75.55(16) 1_655 . ?
O22 Ba1 O27 148.05(18) 1_655 . ?
O22 Ba1 H27A 163.4 1_655 . ?
O22 Ba1 O28 129.09(16) 1_655 . ?
O22 Ba1 O29 113.18(18) 1_655 . ?
O22 Ba1 H29A 130.2 1_655 . ?
O22 Ba1 H29B 109.5 1_655 . ?
O22 Ba1 C15 78.64(18) 1_655 4_565 ?
O26 Ba1 Ba2 99.12(11) . . ?
O26 Ba1 Ba3 41.11(11) . 1_655 ?
O26 Ba1 O11 156.93(15) . 4_565 ?
O26 Ba1 O12 113.71(15) . 4_565 ?
O26 Ba1 H27A 110.1 . . ?
O26 Ba1 O29 132.99(16) . . ?
O26 Ba1 H29A 131.1 . . ?
O26 Ba1 H29B 149.3 . . ?
O26 Ba1 C15 134.59(17) . 4_565 ?
O27 Ba1 Ba2 79.46(13) . . ?
O27 Ba1 Ba3 119.17(13) . 1_655 ?
O27 Ba1 O6 78.63(19) . . ?
O27 Ba1 O10 142.21(18) . . ?
O27 Ba1 O11 79.70(19) . 4_565 ?
O27 Ba1 O12 88.47(19) . 4_565 ?
O27 Ba1 O26 103.32(18) . . ?
O27 Ba1 H27A 17.3 . . ?
O27 Ba1 O28 75.38(18) . . ?
O27 Ba1 O29 91.23(18) . . ?
O27 Ba1 H29A 75.1 . . ?
O27 Ba1 H29B 88.0 . . ?
O27 Ba1 C15 80.5(2) . 4_565 ?
H27A Ba1 H29A 58.4 . . ?
H27A Ba1 H29B 74.0 . . ?
O28 Ba1 Ba2 35.87(11) . . ?
O28 Ba1 Ba3 106.90(11) . 1_655 ?
O28 Ba1 O11 135.60(16) . 4_565 ?
O28 Ba1 O12 162.95(17) . 4_565 ?
O28 Ba1 O26 66.02(15) . . ?
O28 Ba1 H27A 66.1 . . ?
O28 Ba1 O29 75.31(16) . . ?
O28 Ba1 H29A 66.5 . . ?
O28 Ba1 H29B 90.1 . . ?
O28 Ba1 C15 152.07(17) . 4_565 ?
O29 Ba1 Ba2 39.51(12) . . ?
O29 Ba1 Ba3 149.35(12) . 1_655 ?
O29 Ba1 O11 69.07(16) . 4_565 ?
O29 Ba1 O12 111.09(16) . 4_565 ?
O29 Ba1 H27A 75.0 . . ?
O29 Ba1 H29A 17.0 . . ?
O29 Ba1 H29B 16.5 . . ?
O29 Ba1 C15 91.50(17) . 4_565 ?
H29A Ba1 H29B 24.9 . . ?
C15 Ba1 Ba2 125.67(13) 4_565 . ?
C15 Ba1 Ba3 97.01(13) 4_565 1_655 ?
C15 Ba1 H27A 86.9 4_565 . ?
C15 Ba1 H29A 93.9 4_565 . ?
C15 Ba1 H29B 75.0 4_565 . ?
Cu2 Ba2 H28A 102.7 . . ?
Cu2 Ba2 H29A 113.5 . . ?
Cu2 Ba2 H33A 123.7 . . ?
O1 Ba2 Cu2 154.93(12) 1_455 . ?
O1 Ba2 O2 43.89(17) 1_455 1_455 ?
O1 Ba2 O9 122.98(16) 1_455 . ?
O1 Ba2 H28A 64.1 1_455 . ?
O1 Ba2 O29 61.51(18) 1_455 . ?
O1 Ba2 H29A 45.4 1_455 . ?
O1 Ba2 O30 142.14(17) 1_455 . ?
O1 Ba2 O33 76.79(17) 1_455 . ?
O1 Ba2 H33A 68.4 1_455 . ?
O1 Ba2 C1 21.60(18) 1_455 1_455 ?
O2 Ba2 Cu2 161.00(12) 1_455 . ?
O2 Ba2 H28A 91.0 1_455 . ?
O2 Ba2 H29A 81.7 1_455 . ?
O2 Ba2 O30 135.31(16) 1_455 . ?
O2 Ba2 H33A 48.0 1_455 . ?
O2 Ba2 C1 22.75(17) 1_455 1_455 ?
O3 Ba2 Cu2 113.32(13) 3_766 . ?
O3 Ba2 O1 78.93(18) 3_766 1_455 ?
O3 Ba2 O2 63.05(17) 3_766 1_455 ?
O3 Ba2 O9 122.82(17) 3_766 . ?
O3 Ba2 O15 124.95(19) 3_766 . ?
O3 Ba2 O18 70.35(17) 3_766 4_566 ?
O3 Ba2 O28 74.28(17) 3_766 . ?
O3 Ba2 H28A 58.1 3_766 . ?
O3 Ba2 O29 136.15(18) 3_766 . ?
O3 Ba2 H29A 121.5 3_766 . ?
O3 Ba2 O30 75.00(18) 3_766 . ?
O3 Ba2 O33 123.18(18) 3_766 . ?
O3 Ba2 H33A 107.2 3_766 . ?
O3 Ba2 C1 66.85(18) 3_766 1_455 ?
O9 Ba2 Cu2 31.95(11) . . ?
O9 Ba2 O2 166.42(16) . 1_455 ?
O9 Ba2 H28A 83.6 . . ?
O9 Ba2 O29 71.42(16) . . ?
O9 Ba2 H29A 85.1 . . ?
O9 Ba2 O30 55.77(16) . . ?
O9 Ba2 H33A 129.8 . . ?
O9 Ba2 C1 144.49(17) . 1_455 ?
O15 Ba2 Cu2 30.74(12) . . ?
O15 Ba2 O1 154.50(18) . 1_455 ?
O15 Ba2 O2 134.03(16) . 1_455 ?
O15 Ba2 O9 55.02(16) . . ?
O15 Ba2 O18 70.52(17) . 4_566 ?
O15 Ba2 O28 121.73(16) . . ?
O15 Ba2 H28A 133.4 . . ?
O15 Ba2 O29 97.74(18) . . ?
O15 Ba2 H29A 113.2 . . ?
O15 Ba2 O30 61.34(17) . . ?
O15 Ba2 O33 81.60(17) . . ?
O15 Ba2 H33A 93.5 . . ?
O15 Ba2 C1 152.47(18) . 1_455 ?
O18 Ba2 Cu2 88.88(12) 4_566 . ?
O18 Ba2 O1 116.14(17) 4_566 1_455 ?
O18 Ba2 O2 72.26(16) 4_566 1_455 ?
O18 Ba2 O9 120.78(16) 4_566 . ?
O18 Ba2 H28A 127.6 4_566 . ?
O18 Ba2 O29 142.88(17) 4_566 . ?
O18 Ba2 H29A 141.7 4_566 . ?
O18 Ba2 O30 80.03(16) 4_566 . ?
O18 Ba2 O33 75.87(17) 4_566 . ?
O18 Ba2 H33A 69.6 4_566 . ?
O18 Ba2 C1 94.72(18) 4_566 1_455 ?
O28 Ba2 Cu2 91.93(12) . . ?
O28 Ba2 O1 69.70(17) . 1_455 ?
O28 Ba2 O2 104.20(16) . 1_455 ?
O28 Ba2 O9 68.39(16) . . ?
O28 Ba2 O18 141.70(17) . 4_566 ?
O28 Ba2 H28A 17.0 . . ?
O28 Ba2 O29 74.80(17) . . ?
O28 Ba2 H29A 71.2 . . ?
O28 Ba2 O30 77.07(16) . . ?
O28 Ba2 O33 138.20(16) . . ?
O28 Ba2 H33A 136.8 . . ?
O28 Ba2 C1 84.42(18) . 1_455 ?
H28A Ba2 H29A 79.1 . . ?
H28A Ba2 H33A 132.0 . . ?
O29 Ba2 Cu2 98.01(12) . . ?
O29 Ba2 O2 95.89(17) . 1_455 ?
O29 Ba2 H28A 86.5 . . ?
O29 Ba2 H29A 16.1 . . ?
O29 Ba2 O30 126.22(16) . . ?
O29 Ba2 H33A 76.5 . . ?
O29 Ba2 C1 79.90(18) . 1_455 ?
H29A Ba2 H33A 72.2 . . ?
O30 Ba2 Cu2 38.60(12) . . ?
O30 Ba2 H28A 78.8 . . ?
O30 Ba2 H29A 136.7 . . ?
O30 Ba2 H33A 146.0 . . ?
O30 Ba2 C1 140.87(17) . 1_455 ?
O33 Ba2 Cu2 110.16(12) . . ?
O33 Ba2 O2 63.80(17) . 1_455 ?
O33 Ba2 O9 113.54(17) . . ?
O33 Ba2 H28A 140.1 . . ?
O33 Ba2 O29 67.49(16) . . ?
O33 Ba2 H29A 67.5 . . ?
O33 Ba2 O30 140.88(16) . . ?
O33 Ba2 H33A 16.2 . . ?
O33 Ba2 C1 72.11(18) . 1_455 ?
C1 Ba2 Cu2 176.16(13) 1_455 . ?
C1 Ba2 H28A 74.0 1_455 . ?
C1 Ba2 H29A 64.2 1_455 . ?
C1 Ba2 H33A 59.1 1_455 . ?
O5 Ba3 H33A 62.3 1_455 . ?
O5 Ba3 C25 88.86(18) 1_455 4_566 ?
O5 Ba3 C31 113.69(18) 1_455 . ?
O6 Ba3 O5 43.44(16) 1_455 1_455 ?
O6 Ba3 O17 119.71(17) 1_455 4_566 ?
O6 Ba3 O21 86.86(18) 1_455 . ?
O6 Ba3 H33A 98.0 1_455 . ?
O6 Ba3 C25 117.94(18) 1_455 4_566 ?
O6 Ba3 C31 79.03(19) 1_455 . ?
O16 Ba3 O5 138.33(18) . 1_455 ?
O16 Ba3 O6 165.51(19) . 1_455 ?
O16 Ba3 O17 74.73(18) . 4_566 ?
O16 Ba3 O18 77.49(18) . 4_566 ?
O16 Ba3 O21 79.26(18) . . ?
O16 Ba3 O22 103.22(18) . . ?
O16 Ba3 O26 132.12(19) . 1_455 ?
O16 Ba3 O31 69.96(18) . . ?
O16 Ba3 O33 67.90(19) . . ?
O16 Ba3 H33A 77.6 . . ?
O16 Ba3 C25 75.63(19) . 4_566 ?
O16 Ba3 C31 89.5(2) . . ?
O17 Ba3 O5 104.61(16) 4_566 1_455 ?
O17 Ba3 H33A 105.7 4_566 . ?
O17 Ba3 C25 22.78(16) 4_566 4_566 ?
O17 Ba3 C31 136.09(18) 4_566 . ?
O18 Ba3 O5 74.71(16) 4_566 1_455 ?
O18 Ba3 O6 113.03(17) 4_566 1_455 ?
O18 Ba3 O17 44.60(15) 4_566 4_566 ?
O18 Ba3 O21 145.91(16) 4_566 . ?
O18 Ba3 H33A 62.7 4_566 . ?
O18 Ba3 C25 21.83(16) 4_566 4_566 ?
O18 Ba3 C31 166.29(18) 4_566 . ?
O21 Ba3 O5 108.51(17) . 1_455 ?
O21 Ba3 O17 146.81(17) . 4_566 ?
O21 Ba3 H33A 88.2 . . ?
O21 Ba3 C25 154.75(18) . 4_566 ?
O21 Ba3 C31 22.97(17) . . ?
O22 Ba3 O5 110.77(16) . 1_455 ?
O22 Ba3 O6 68.89(17) . 1_455 ?
O22 Ba3 O17 122.70(15) . 4_566 ?
O22 Ba3 O18 166.99(15) . 4_566 ?
O22 Ba3 O21 45.05(15) . . ?
O22 Ba3 H33A 130.3 . . ?
O22 Ba3 C25 145.35(17) . 4_566 ?
O22 Ba3 C31 22.31(17) . . ?
O26 Ba3 O5 81.41(16) 1_455 1_455 ?
O26 Ba3 O6 58.88(17) 1_455 1_455 ?
O26 Ba3 O17 68.43(16) 1_455 4_566 ?
O26 Ba3 O18 95.74(16) 1_455 4_566 ?
O26 Ba3 O21 118.35(16) 1_455 . ?
O26 Ba3 O22 74.00(16) 1_455 . ?
O26 Ba3 O33 156.60(17) 1_455 . ?
O26 Ba3 H33A 141.0 1_455 . ?
O26 Ba3 C25 81.49(17) 1_455 4_566 ?
O26 Ba3 C31 96.26(18) 1_455 . ?
O31 Ba3 O5 149.71(17) . 1_455 ?
O31 Ba3 O6 112.98(17) . 1_455 ?
O31 Ba3 O17 67.88(17) . 4_566 ?
O31 Ba3 O18 110.46(17) . 4_566 ?
O31 Ba3 O21 84.11(18) . . ?
O31 Ba3 O22 58.69(17) . . ?
O31 Ba3 O26 68.48(17) . 1_455 ?
O31 Ba3 O33 134.84(17) . . ?
O31 Ba3 H33A 147.5 . . ?
O31 Ba3 C25 89.80(18) . 4_566 ?
O31 Ba3 C31 68.22(19) . . ?
O33 Ba3 O5 75.39(17) . 1_455 ?
O33 Ba3 O6 104.16(17) . 1_455 ?
O33 Ba3 O17 114.46(15) . 4_566 ?
O33 Ba3 O18 75.37(16) . 4_566 ?
O33 Ba3 O21 72.93(16) . . ?
O33 Ba3 O22 117.14(16) . . ?
O33 Ba3 H33A 17.0 . . ?
O33 Ba3 C25 94.88(17) . 4_566 ?
O33 Ba3 C31 95.81(18) . . ?
C25 Ba3 H33A 83.9 4_566 . ?
C31 Ba3 H33A 110.5 . . ?
C31 Ba3 C25 156.9(2) . 4_566 ?
O2 Cu1 O25 94.6(2) . . ?
O4 Cu1 O2 91.1(3) . . ?
O4 Cu1 O25 95.3(3) . . ?
O5 Cu1 O2 86.8(3) . . ?
O5 Cu1 O4 172.4(3) . . ?
O5 Cu1 O25 92.1(2) . . ?
O7 Cu1 O2 175.9(3) . . ?
O7 Cu1 O4 87.7(3) . . ?
O7 Cu1 O5 93.9(3) . . ?
O7 Cu1 O25 89.4(3) . . ?
O9 Cu2 Ba2 51.23(17) . . ?
O9 Cu2 O30 80.6(2) . . ?
O11 Cu2 Ba2 133.53(18) . . ?
O11 Cu2 O9 94.3(2) . . ?
O11 Cu2 O13 90.8(2) . . ?
O11 Cu2 O30 93.9(2) . . ?
O13 Cu2 Ba2 128.60(18) . . ?
O13 Cu2 O9 170.4(2) . . ?
O13 Cu2 O30 107.2(2) . . ?
O15 Cu2 Ba2 46.71(17) . . ?
O15 Cu2 O9 84.1(2) . . ?
O15 Cu2 O11 177.1(3) . . ?
O15 Cu2 O13 90.5(2) . . ?
O15 Cu2 O30 88.2(2) . . ?
O30 Cu2 Ba2 55.19(15) . . ?
O17 Cu3 O19 91.2(2) . . ?
O17 Cu3 O21 178.8(3) . . ?
O17 Cu3 O23 87.3(2) . . ?
O17 Cu3 O32 93.7(2) . . ?
O19 Cu3 O23 166.4(3) . . ?
O19 Cu3 O32 104.4(2) . . ?
O21 Cu3 O19 88.6(2) . . ?
O21 Cu3 O23 93.2(2) . . ?
O21 Cu3 O32 85.2(2) . . ?
O23 Cu3 O32 89.1(2) . . ?
C1 O1 Ba2 101.8(5) . 1_655 ?
Cu1 O2 Ba2 142.3(3) . 1_655 ?
C1 O2 Ba2 90.3(5) . 1_655 ?
C1 O2 Cu1 123.0(5) . . ?
C3 O3 Ba2 133.3(6) . 3_766 ?
C3 O4 Cu1 124.6(5) . . ?
Cu1 O5 Ba3 138.5(3) . 1_655 ?
C7 O5 Ba3 92.2(5) . 1_655 ?
C7 O5 Cu1 126.6(5) . . ?
Ba1 O6 Ba3 97.1(2) . 1_655 ?
C7 O6 Ba1 150.1(6) . . ?
C7 O6 Ba3 101.2(5) . 1_655 ?
C9 O7 Cu1 128.4(6) . . ?
Cu2 O9 Ba2 96.8(2) . . ?
C13 O9 Ba2 139.1(5) . . ?
C13 O9 Cu2 123.3(5) . . ?
C13 O10 Ba1 144.2(5) . . ?
Cu2 O11 Ba1 143.0(3) . 4_566 ?
C15 O11 Ba1 95.8(4) . 4_566 ?
C15 O11 Cu2 121.0(5) . . ?
C15 O12 Ba1 98.1(5) . 4_566 ?
C19 O13 Cu2 121.7(5) . . ?
Cu2 O15 Ba2 102.6(2) . . ?
C21 O15 Ba2 133.1(5) . . ?
C21 O15 Cu2 123.9(5) . . ?
C21 O16 Ba3 140.1(6) . . ?
Cu3 O17 Ba3 143.5(3) . 4_565 ?
C25 O17 Ba3 92.6(4) . 4_565 ?
C25 O17 Cu3 123.7(5) . . ?
Ba2 O18 Ba3 103.68(18) 4_565 4_565 ?
C25 O18 Ba2 135.4(5) . 4_565 ?
C25 O18 Ba3 100.5(5) . 4_565 ?
C27 O19 Cu3 124.1(5) . . ?
Cu3 O21 Ba3 139.7(3) . . ?
C31 O21 Ba3 94.5(5) . . ?
C31 O21 Cu3 122.5(5) . . ?
Ba1 O22 Ba3 100.68(19) 1_455 . ?
C31 O22 Ba1 142.4(5) . 1_455 ?
C31 O22 Ba3 98.1(5) . . ?
C33 O23 Cu3 126.8(5) . . ?
Cu1 O25 H25A 111.2 . . ?
Cu1 O25 H25B 110.5 . . ?
H25A O25 H25B 103.0 . . ?
Ba1 O26 H26A 120.8 . . ?
Ba1 O26 H26B 133.1 . . ?
Ba3 O26 Ba1 96.36(16) 1_655 . ?
Ba3 O26 H26A 98.7 1_655 . ?
Ba3 O26 H26B 106.1 1_655 . ?
H26A O26 H26B 96.1 . . ?
Ba1 O27 H27A 89.3 . . ?
Ba1 O27 H27B 136.4 . . ?
H27A O27 H27B 101.1 . . ?
Ba1 O28 H28A 126.6 . . ?
Ba1 O28 H28B 118.0 . . ?
Ba2 O28 Ba1 107.82(18) . . ?
Ba2 O28 H28A 90.9 . . ?
Ba2 O28 H28B 104.4 . . ?
H28A O28 H28B 103.8 . . ?
Ba1 O29 Ba2 101.92(19) . . ?
Ba1 O29 H29A 81.8 . . ?
Ba1 O29 H29B 57.2 . . ?
Ba2 O29 H29A 57.1 . . ?
Ba2 O29 H29B 145.7 . . ?
H29A O29 H29B 91.0 . . ?
Ba2 O30 H30A 134.8 . . ?
Ba2 O30 H30B 103.9 . . ?
Cu2 O30 Ba2 86.21(18) . . ?
Cu2 O30 H30A 101.9 . . ?
Cu2 O30 H30B 102.8 . . ?
H30A O30 H30B 116.9 . . ?
Ba3 O31 H31A 108.0 . . ?
Ba3 O31 H31B 119.0 . . ?
H31A O31 H31B 111.1 . . ?
Cu3 O32 H32A 109.7 . . ?
Cu3 O32 H32B 110.4 . . ?
H32A O32 H32B 108.6 . . ?
Ba2 O33 H33A 52.5 . . ?
Ba2 O33 H33B 124.8 . . ?
Ba3 O33 Ba2 103.25(18) . . ?
Ba3 O33 H33A 86.8 . . ?
Ba3 O33 H33B 123.0 . . ?
H33A O33 H33B 98.6 . . ?
O1 C1 Ba2 56.6(4) . 1_655 ?
O1 C1 O2 121.6(7) . . ?
O1 C1 C2 118.2(7) . . ?
O2 C1 Ba2 67.0(4) . 1_655 ?
O2 C1 C2 120.3(7) . . ?
C2 C1 Ba2 163.4(6) . 1_655 ?
C1 C2 H2 107.8 . . ?
C1 C2 C3 112.9(7) . . ?
C3 C2 H2 107.8 . . ?
C4 C2 C1 109.9(8) . . ?
C4 C2 H2 107.8 . . ?
C4 C2 C3 110.5(8) . . ?
O3 C3 O4 123.3(8) . . ?
O3 C3 C2 118.5(8) . . ?
O4 C3 C2 118.2(7) . . ?
C2 C4 H4A 108.8 . . ?
C2 C4 H4B 108.8 . . ?
H4A C4 H4B 107.7 . . ?
C5 C4 C2 113.6(10) . . ?
C5 C4 H4A 108.8 . . ?
C5 C4 H4B 108.8 . . ?
C4 C5 H5 117.0 . . ?
C6 C5 C4 126.0(17) . . ?
C6 C5 H5 117.0 . . ?
C5 C6 H6A 120.0 . . ?
C5 C6 H6B 120.0 . . ?
H6A C6 H6B 120.0 . . ?
O5 C7 Ba3 65.2(4) . 1_655 ?
O5 C7 C8 121.3(8) . . ?
O6 C7 Ba3 57.6(4) . 1_655 ?
O6 C7 O5 121.2(8) . . ?
O6 C7 C8 117.6(8) . . ?
C8 C7 Ba3 166.2(7) . 1_655 ?
C7 C8 H8 111.1 . . ?
C7 C8 C10A 106.8(12) . . ?
C9 C8 C7 120.5(8) . . ?
C9 C8 H8 111.1 . . ?
C9 C8 C10A 94.7(10) . . ?
C10 C8 C7 110.8(11) . . ?
C10 C8 C9 120.2(12) . . ?
C10A C8 H8 111.1 . . ?
O7 C9 C8 120.1(8) . . ?
O8 C9 O7 122.9(8) . . ?
O8 C9 C8 116.9(8) . . ?
C8 C10 H10A 111.1 . . ?
C8 C10 H10B 111.1 . . ?
C8 C10 C11 103.1(15) . . ?
H10A C10 H10B 109.1 . . ?
C11 C10 H10A 111.1 . . ?
C11 C10 H10B 111.1 . . ?
C10 C11 H11 121.8 . . ?
C12 C11 C10 116(2) . . ?
C12 C11 H11 121.8 . . ?
C11 C12 H12A 120.0 . . ?
C11 C12 H12B 120.0 . . ?
H12A C12 H12B 120.0 . . ?
O9 C13 C14 117.2(7) . . ?
O10 C13 O9 123.9(7) . . ?
O10 C13 C14 118.8(7) . . ?
C13 C14 H14 108.4 . . ?
C13 C14 C16 110.1(6) . . ?
C15 C14 C13 111.6(7) . . ?
C15 C14 H14 108.4 . . ?
C15 C14 C16 109.8(7) . . ?
C16 C14 H14 108.4 . . ?
O11 C15 Ba1 61.7(4) . 4_566 ?
O11 C15 C14 118.7(7) . . ?
O12 C15 Ba1 60.7(4) . 4_566 ?
O12 C15 O11 120.2(7) . . ?
O12 C15 C14 121.0(7) . . ?
C14 C15 Ba1 162.8(5) . 4_566 ?
C14 C16 H16A 109.2 . . ?
C14 C16 H16B 109.2 . . ?
H16A C16 H16B 107.9 . . ?
C17 C16 C14 112.0(8) . . ?
C17 C16 H16A 109.2 . . ?
C17 C16 H16B 109.2 . . ?
C16 C17 H17 118.2 . . ?
C18 C17 C16 123.6(11) . . ?
C18 C17 H17 118.2 . . ?
C17 C18 H18A 120.0 . . ?
C17 C18 H18B 120.0 . . ?
H18A C18 H18B 120.0 . . ?
O13 C19 C20 116.7(7) . . ?
O14 C19 O13 122.9(8) . . ?
O14 C19 C20 120.3(7) . . ?
C19 C20 H20 106.0 . . ?
C19 C20 C21 109.6(7) . . ?
C19 C20 C22 115.3(8) . . ?
C21 C20 H20 106.0 . . ?
C22 C20 H20 106.0 . . ?
C22 C20 C21 113.2(8) . . ?
O15 C21 C20 116.2(7) . . ?
O16 C21 O15 122.4(8) . . ?
O16 C21 C20 121.4(8) . . ?
C20 C22 H22A 109.0 . . ?
C20 C22 H22B 109.0 . . ?
H22A C22 H22B 107.8 . . ?
C23 C22 C20 112.8(9) . . ?
C23 C22 H22A 109.0 . . ?
C23 C22 H22B 109.0 . . ?
C22 C23 H23 117.4 . . ?
C24 C23 C22 125.2(12) . . ?
C24 C23 H23 117.4 . . ?
C23 C24 H24A 120.0 . . ?
C23 C24 H24B 120.0 . . ?
H24A C24 H24B 120.0 . . ?
O17 C25 Ba3 64.6(4) . 4_565 ?
O17 C25 C26 119.1(6) . . ?
O18 C25 Ba3 57.7(4) . 4_565 ?
O18 C25 O17 122.2(7) . . ?
O18 C25 C26 118.6(7) . . ?
C26 C25 Ba3 174.5(5) . 4_565 ?
C25 C26 H26 108.3 . . ?
C27 C26 C25 111.7(7) . . ?
C27 C26 H26 108.3 . . ?
C27 C26 C28 111.7(7) . . ?
C28 C26 C25 108.4(7) . . ?
C28 C26 H26 108.3 . . ?
O19 C27 C26 117.8(7) . . ?
O20 C27 O19 123.5(8) . . ?
O20 C27 C26 118.7(7) . . ?
C26 C28 H28C 109.2 . . ?
C26 C28 H28D 109.2 . . ?
H28C C28 H28D 107.9 . . ?
C29 C28 C26 112.1(8) . . ?
C29 C28 H28C 109.2 . . ?
C29 C28 H28D 109.2 . . ?
C28 C29 H29 117.8 . . ?
C30 C29 C28 124.4(11) . . ?
C30 C29 H29 117.8 . . ?
C29 C30 H30C 120.0 . . ?
C29 C30 H30D 120.0 . . ?
H30C C30 H30D 120.0 . . ?
O21 C31 Ba3 62.5(4) . . ?
O21 C31 C32 120.7(7) . . ?
O22 C31 Ba3 59.6(4) . . ?
O22 C31 O21 121.1(8) . . ?
O22 C31 C32 118.2(7) . . ?
C32 C31 Ba3 168.3(6) . . ?
C31 C32 H32 108.1 . . ?
C31 C32 C33 111.2(7) . . ?
C31 C32 C34 109.7(7) . . ?
C33 C32 H32 108.1 . . ?
C34 C32 H32 108.1 . . ?
C34 C32 C33 111.4(7) . . ?
O23 C33 C32 118.5(7) . . ?
O24 C33 O23 122.6(8) . . ?
O24 C33 C32 118.9(7) . . ?
C32 C34 H34A 108.8 . . ?
C32 C34 H34B 108.8 . . ?
H34A C34 H34B 107.7 . . ?
C35 C34 C32 113.6(9) . . ?
C35 C34 H34A 108.8 . . ?
C35 C34 H34B 108.8 . . ?
C34 C35 H35 118.6 . . ?
C36 C35 C34 122.8(12) . . ?
C36 C35 H35 118.6 . . ?
C35 C36 H36A 120.0 . . ?
C35 C36 H36B 120.0 . . ?
H36A C36 H36B 120.0 . . ?
C12A C11A H11A 116.9 . . ?
C12A C11A C10A 126(3) . . ?
C10A C11A H11A 116.9 . . ?
C11A C12A H12C 120.0 . . ?
C11A C12A H12D 120.0 . . ?
H12C C12A H12D 120.0 . . ?
C8 C10A H10C 108.2 . . ?
C8 C10A H10D 108.2 . . ?
C11A C10A C8 116.4(15) . . ?
C11A C10A H10C 108.2 . . ?
C11A C10A H10D 108.2 . . ?
H10C C10A H10D 107.3 . . ?

loop_
_geom_bond_atom_site_label_1
_geom_bond_atom_site_label_2
_geom_bond_distance
_geom_bond_site_symmetry_2
_geom_bond_publ_flag
Ba1 Ba2 4.5028(9) . ?
Ba1 Ba3 4.2101(9) 1_655 ?
Ba1 O6 2.744(6) . ?
Ba1 O10 2.788(6) . ?
Ba1 O11 2.995(6) 4_565 ?
Ba1 O12 2.983(6) 4_565 ?
Ba1 O22 2.641(5) 1_655 ?
Ba1 O26 2.864(5) . ?
Ba1 O27 2.744(6) . ?
Ba1 H27A 2.8623 . ?
Ba1 O28 2.800(6) . ?
Ba1 O29 2.869(6) . ?
Ba1 H29A 2.8735 . ?
Ba1 H29B 2.5118 . ?
Ba1 C15 3.386(8) 4_565 ?
Ba2 Cu2 3.6894(11) . ?
Ba2 O1 2.813(6) 1_455 ?
Ba2 O2 3.035(6) 1_455 ?
Ba2 O3 2.743(6) 3_766 ?
Ba2 O9 2.897(6) . ?
Ba2 O15 2.751(6) . ?
Ba2 O18 2.793(5) 4_566 ?
Ba2 O28 2.771(5) . ?
Ba2 H28A 2.9110 . ?
Ba2 O29 2.928(6) . ?
Ba2 H29A 2.5674 . ?
Ba2 O30 3.036(6) . ?
Ba2 O33 2.830(5) . ?
Ba2 H33A 2.4084 . ?
Ba2 C1 3.297(8) 1_455 ?
Ba3 O5 3.030(6) 1_455 ?
Ba3 O6 2.870(7) 1_455 ?
Ba3 O16 2.662(6) . ?
Ba3 O17 2.987(6) 4_566 ?
Ba3 O18 2.838(6) 4_566 ?
Ba3 O21 2.887(6) . ?
Ba3 O22 2.826(6) . ?
Ba3 O26 2.785(5) 1_455 ?
Ba3 O31 2.776(6) . ?
Ba3 O33 2.817(6) . ?
Ba3 H33A 2.8973 . ?
Ba3 C25 3.302(7) 4_566 ?
Ba3 C31 3.245(8) . ?
Cu1 O2 1.949(6) . ?
Cu1 O4 1.940(6) . ?
Cu1 O5 1.927(6) . ?
Cu1 O7 1.926(6) . ?
Cu1 O25 2.291(6) . ?
Cu2 O9 1.966(6) . ?
Cu2 O11 1.934(6) . ?
Cu2 O13 1.954(6) . ?
Cu2 O15 1.932(6) . ?
Cu2 O30 2.307(6) . ?
Cu3 O17 1.941(6) . ?
Cu3 O19 1.953(5) . ?
Cu3 O21 1.943(6) . ?
Cu3 O23 1.956(6) . ?
Cu3 O32 2.315(6) . ?
O1 Ba2 2.813(6) 1_655 ?
O1 C1 1.240(10) . ?
O2 Ba2 3.035(6) 1_655 ?
O2 C1 1.275(10) . ?
O3 Ba2 2.743(6) 3_766 ?
O3 C3 1.225(10) . ?
O4 C3 1.286(10) . ?
O5 Ba3 3.030(6) 1_655 ?
O5 C7 1.283(10) . ?
O6 Ba3 2.870(7) 1_655 ?
O6 C7 1.229(10) . ?
O7 C9 1.256(10) . ?
O8 C9 1.245(10) . ?
O9 C13 1.275(9) . ?
O10 C13 1.245(9) . ?
O11 Ba1 2.995(6) 4_566 ?
O11 C15 1.303(9) . ?
O12 Ba1 2.983(6) 4_566 ?
O12 C15 1.237(9) . ?
O13 C19 1.286(9) . ?
O14 C19 1.246(10) . ?
O15 C21 1.280(10) . ?
O16 C21 1.226(10) . ?
O17 Ba3 2.987(6) 4_565 ?
O17 C25 1.280(9) . ?
O18 Ba2 2.793(5) 4_565 ?
O18 Ba3 2.838(6) 4_565 ?
O18 C25 1.249(9) . ?
O19 C27 1.286(9) . ?
O20 C27 1.230(9) . ?
O21 C31 1.270(9) . ?
O22 Ba1 2.641(5) 1_455 ?
O22 C31 1.244(9) . ?
O23 C33 1.285(9) . ?
O24 C33 1.227(10) . ?
O25 H25A 0.8971 . ?
O25 H25B 0.8957 . ?
O26 Ba3 2.785(5) 1_655 ?
O26 H26A 0.8503 . ?
O26 H26B 0.8497 . ?
O27 H27A 0.8501 . ?
O27 H27B 0.8498 . ?
O28 H28A 0.8500 . ?
O28 H28B 0.8501 . ?
O29 H29A 0.8502 . ?
O29 H29B 0.8501 . ?
O30 H30A 0.8498 . ?
O30 H30B 0.8500 . ?
O31 H31A 0.8501 . ?
O31 H31B 0.8499 . ?
O32 H32A 0.8499 . ?
O32 H32B 0.8502 . ?
O33 H33A 0.8499 . ?
O33 H33B 0.8500 . ?
C1 Ba2 3.297(8) 1_655 ?
C1 C2 1.516(11) . ?
C2 H2 1.0000 . ?
C2 C3 1.518(12) . ?
C2 C4 1.507(15) . ?
C4 H4A 0.9900 . ?
C4 H4B 0.9900 . ?
C4 C5 1.488(17) . ?
C5 H5 0.9500 . ?
C5 C6 1.21(2) . ?
C6 H6A 0.9500 . ?
C6 H6B 0.9500 . ?
C7 Ba3 3.335(8) 1_655 ?
C7 C8 1.506(13) . ?
C8 H8 1.0000 . ?
C8 C9 1.492(13) . ?
C8 C10 1.472(16) . ?
C8 C10A 1.598(16) . ?
C10 H10A 0.9900 . ?
C10 H10B 0.9900 . ?
C10 C11 1.488(13) . ?
C11 H11 0.9500 . ?
C11 C12 1.322(18) . ?
C12 H12A 0.9500 . ?
C12 H12B 0.9500 . ?
C13 C14 1.521(11) . ?
C14 H14 1.0000 . ?
C14 C15 1.509(11) . ?
C14 C16 1.558(12) . ?
C15 Ba1 3.386(8) 4_566 ?
C16 H16A 0.9900 . ?
C16 H16B 0.9900 . ?
C16 C17 1.476(13) . ?
C17 H17 0.9500 . ?
C17 C18 1.325(16) . ?
C18 H18A 0.9500 . ?
C18 H18B 0.9500 . ?
C19 C20 1.512(12) . ?
C20 H20 1.0000 . ?
C20 C21 1.531(12) . ?
C20 C22 1.512(14) . ?
C22 H22A 0.9900 . ?
C22 H22B 0.9900 . ?
C22 C23 1.507(16) . ?
C23 H23 0.9500 . ?
C23 C24 1.287(17) . ?
C24 H24A 0.9500 . ?
C24 H24B 0.9500 . ?
C25 Ba3 3.302(7) 4_565 ?
C25 C26 1.531(11) . ?
C26 H26 1.0000 . ?
C26 C27 1.511(11) . ?
C26 C28 1.524(12) . ?
C28 H28C 0.9900 . ?
C28 H28D 0.9900 . ?
C28 C29 1.491(14) . ?
C29 H29 0.9500 . ?
C29 C30 1.359(18) . ?
C30 H30C 0.9500 . ?
C30 H30D 0.9500 . ?
C31 C32 1.508(12) . ?
C32 H32 1.0000 . ?
C32 C33 1.515(11) . ?
C32 C34 1.510(14) . ?
C34 H34A 0.9900 . ?
C34 H34B 0.9900 . ?
C34 C35 1.484(16) . ?
C35 H35 0.9500 . ?
C35 C36 1.305(17) . ?
C36 H36A 0.9500 . ?
C36 H36B 0.9500 . ?
C11A H11A 0.9500 . ?
C11A C12A 1.314(18) . ?
C11A C10A 1.493(17) . ?
C12A H12C 0.9500 . ?
C12A H12D 0.9500 . ?
C10A H10C 0.9900 . ?
C10A H10D 0.9900 . ?
